data_1540456
loop_
_publ_author_name
'Arambula, J. F.'
'McCall, R.'
'Sidoran, K. J.'
'Magda, D.'
'Mitchell, N. A.'
'Bielawski, C. W.'
'Lynch, V. M.'
'Sessler, J. L.'
'Arumugam, K.'

_publ_section_title
;
 Targeting Antioxidant Pathways with Ferrocenylated N-Heterocyclic Carbene
 Supported Gold(I) Complexes in A549 Lung Cancer Cells.
;
_journal_issue 2
_journal_name_full 'Chemical science (Royal Society of Chemistry : 2010)'
_journal_page_first 1245
_journal_page_last 1256
_journal_paper_doi 10.1039/C5SC03519H
_journal_volume 7
_journal_year 2016
_chemical_compound_source synthesized
_chemical_formula_moiety 'C25H24N2Fe2, Au, C25H24N2Fe2, I'
_chemical_formula_sum 'C50 H48 Au Fe4 I N4'
_chemical_formula_weight 1252.19
_chemical_melting_point ?
_chemical_name_common '[Fc2-NHC)2Au][I]'
_chemical_name_systematic
;
 ?
;
_space_group_crystal_system triclinic
_space_group_IT_number 2
_space_group_name_Hall '-P 1'
_space_group_name_H-M_alt 'P -1'
_symmetry_space_group_name_Hall '-P 1'
_symmetry_space_group_name_H-M 'P -1'
_atom_sites_solution_hydrogens geom
_audit_creation_method SHELXL-2013
_audit_update_record
;
2015-08-20 deposited with the CCDC.
2015-10-28 downloaded from the CCDC.
;
_cell_angle_alpha 90.5660(45)
_cell_angle_beta 98.3173(40)
_cell_angle_gamma 114.3206(40)
_cell_formula_units_Z 2
_cell_length_a 12.38660(231)
_cell_length_b 12.62423(237)
_cell_length_c 15.23356(286)
_cell_measurement_temperature 100(2)
_cell_volume 2141.5(7)
_computing_cell_refinement 'CrystalClear (Rigaku Inc., 2008)'
_computing_data_collection 'CrystalClear (Rigaku Inc., 2008)'
_computing_data_reduction 'CrystalClear (Rigaku Inc., 2008)'
_computing_molecular_graphics 'XP SHELXTL/PC, Siemens Analytical'
_computing_structure_refinement 'XL SHELXTL/PC, Siemens Analytical'
_computing_structure_solution
;

SIR97 - Altomare A., Burla M.C., Camalli M., Cascarano G.L., Giacovazzo C., 
Guagliardi A., Moliterni A.G.G., Polidori G.,Spagna R.
;
_diffrn_ambient_temperature 100(2)
_diffrn_measured_fraction_theta_full 0.998
_diffrn_measured_fraction_theta_max 0.992
_diffrn_measurement_device_type
;
Rigaku AFC-12 with Saturn 724+ CCD
;
_diffrn_radiation_type MoK\a
_diffrn_radiation_wavelength 0.71069
_diffrn_reflns_av_R_equivalents 0.0431
_diffrn_reflns_av_unetI/netI 0.0552
_diffrn_reflns_laue_measured_fraction_full 0.998
_diffrn_reflns_laue_measured_fraction_max 0.992
_diffrn_reflns_limit_h_max 16
_diffrn_reflns_limit_h_min -16
_diffrn_reflns_limit_k_max 16
_diffrn_reflns_limit_k_min -16
_diffrn_reflns_limit_l_max 19
_diffrn_reflns_limit_l_min -19
_diffrn_reflns_number 21051
_diffrn_reflns_point_group_measured_fraction_full 0.998
_diffrn_reflns_point_group_measured_fraction_max 0.992
_diffrn_reflns_theta_full 25.240
_diffrn_reflns_theta_max 27.495
_diffrn_reflns_theta_min 3.014
_exptl_absorpt_coefficient_mu 5.505
_exptl_absorpt_correction_T_max 27.50
_exptl_absorpt_correction_T_min 3.01
_exptl_absorpt_correction_type multi-scan
_exptl_absorpt_process_details
;
Abscor. T. Higashi (2001). The Rigaku Corporation, Tokyo, Japan. 
;
_exptl_crystal_colour yellow
_exptl_crystal_density_diffrn 1.944
_exptl_crystal_density_method 'not measured'
_exptl_crystal_description block
_exptl_crystal_F_000 1224
_exptl_crystal_recrystallization_method 'vial in a vial'
_exptl_crystal_size_max 0.25
_exptl_crystal_size_mid 0.21
_exptl_crystal_size_min 0.19
_exptl_transmission_factor_max 1.00000
_exptl_transmission_factor_min 0.687934
_refine_diff_density_max 2.409
_refine_diff_density_min -6.410
_refine_diff_density_rms 0.253
_refine_ls_extinction_method none
_refine_ls_goodness_of_fit_ref 1.049
_refine_ls_hydrogen_treatment constr
_refine_ls_matrix_type full
_refine_ls_number_parameters 586
_refine_ls_number_reflns 9757
_refine_ls_number_restraints 170
_refine_ls_restrained_S_all 1.041
_refine_ls_R_factor_all 0.0724
_refine_ls_R_factor_gt 0.0644
_refine_ls_shift/su_max 0.001
_refine_ls_shift/su_mean 0.000
_refine_ls_structure_factor_coef Fsqd
_refine_ls_weighting_details 'w=1/[\s^2^(Fo^2^)+(0.1003P)^2^+27.7852P] where P=(Fo^2^+2Fc^2^)/3'
_refine_ls_weighting_scheme calc
_refine_ls_wR_factor_gt 0.1832
_refine_ls_wR_factor_ref 0.1903
_reflns_Friedel_coverage 0.000
_reflns_number_gt 8606
_reflns_number_total 9757
_reflns_threshold_expression 'I > 2\s(I)'
_cod_data_source_file c5sc03519h2.cif
_cod_data_source_block compound_6
_cod_depositor_comments
;
The following automatic conversions were performed:

'_chemical_melting_point' value 'N/A' was changed to '?' - the value
is undefined or not given.

Automatic conversion script
Id: cif_fix_values 3271 2015-04-21 07:52:19Z andrius 

 Adding full bibliography for 1540455--1540456.cif.

 Adding full bibliography for 1540455--1540456.cif.
;
_cod_original_cell_volume 2141.48(70)
_cod_database_code 1540456
_shelx_space_group_comment
;
The symmetry employed for this shelxl refinement is uniquely defined
by the following loop, which should always be used as a source of
symmetry information in preference to the above space-group names.
They are only intended as comments.
;
_shelxl_version_number 2013-4

loop_
_space_group_symop_operation_xyz
'x, y, z'
'-x, -y, -z'

loop_
_atom_site_label
_atom_site_type_symbol
_atom_site_fract_x
_atom_site_fract_y
_atom_site_fract_z
_atom_site_U_iso_or_equiv
_atom_site_adp_type
_atom_site_occupancy
_atom_site_site_symmetry_order
_atom_site_calc_flag
_atom_site_refinement_flags_posn
_atom_site_refinement_flags_adp
_atom_site_refinement_flags_occupancy
_atom_site_disorder_assembly
_atom_site_disorder_group
C1 C 0.2067(9) 0.3088(9) 0.1123(6) 0.0323(19) Uani 1 1 d . . . . .
C2 C 0.3857(9) 0.3258(9) 0.0845(7) 0.036(2) Uani 1 1 d . . . . .
H2 H 0.4451 0.3077 0.0632 0.043 Uiso 1 1 calc R U . . .
C3 C 0.4048(9) 0.4244(10) 0.1309(7) 0.038(2) Uani 1 1 d . . . . .
H3 H 0.4800 0.4890 0.1488 0.045 Uiso 1 1 calc R U . . .
C4 C 0.2763(10) 0.5004(9) 0.2008(6) 0.037(2) Uani 1 1 d . . . . .
H4A H 0.2013 0.5060 0.1737 0.044 Uiso 1 1 calc R U . . .
H4B H 0.3437 0.5777 0.2000 0.044 Uiso 1 1 calc R U . . .
C5 C 0.2684(9) 0.4701(8) 0.2951(6) 0.0326(19) Uani 1 1 d . . . . .
C6 C 0.3665(11) 0.4944(10) 0.3663(8) 0.045(3) Uani 1 1 d . . . . .
H6 H 0.4494 0.5315 0.3616 0.054 Uiso 1 1 calc R U . . .
C7 C 0.3194(13) 0.4539(11) 0.4440(8) 0.052(3) Uani 1 1 d . . . . .
H7 H 0.3648 0.4611 0.5014 0.062 Uiso 1 1 calc R U . . .
C8 C 0.1942(14) 0.4014(10) 0.4225(8) 0.055(3) Uani 1 1 d . . . . .
H8 H 0.1404 0.3657 0.4629 0.067 Uiso 1 1 calc R U . . .
C9 C 0.1607(10) 0.4096(9) 0.3318(7) 0.039(2) Uani 1 1 d . . . . .
H9 H 0.0809 0.3803 0.3001 0.047 Uiso 1 1 calc R U . . .
C10 C 0.2885(13) 0.7300(9) 0.3471(8) 0.051(3) Uani 1 1 d . . . . .
H10 H 0.3131 0.7541 0.2916 0.061 Uiso 1 1 calc R U . . .
C11 C 0.3661(12) 0.7442(10) 0.4293(9) 0.051(3) Uani 1 1 d . . . . .
H11 H 0.4514 0.7801 0.4391 0.061 Uiso 1 1 calc R U . . .
C12 C 0.2900(13) 0.6936(10) 0.4944(8) 0.052(3) Uani 1 1 d . . . . .
H12 H 0.3166 0.6895 0.5555 0.063 Uiso 1 1 calc R U . . .
C13 C 0.1703(12) 0.6516(10) 0.4528(9) 0.050(3) Uani 1 1 d . . . . .
H13 H 0.1017 0.6142 0.4807 0.060 Uiso 1 1 calc R U . . .
C14 C 0.1691(12) 0.6744(10) 0.3622(9) 0.049(3) Uani 1 1 d . . . . .
H14 H 0.0993 0.6554 0.3187 0.059 Uiso 1 1 calc R U . . .
C15 C 0.2059(9) 0.1395(9) 0.0299(6) 0.035(2) Uani 1 1 d . . . . .
H15A H 0.2312 0.1414 -0.0290 0.042 Uiso 1 1 calc R U . . .
H15B H 0.1181 0.1165 0.0196 0.042 Uiso 1 1 calc R U . . .
C16 C 0.2305(8) 0.0463(9) 0.0798(6) 0.0318(19) Uani 1 1 d . . . . .
C17 C 0.3463(9) 0.0436(10) 0.1036(8) 0.040(2) Uani 1 1 d . . . . .
H17 H 0.4219 0.1024 0.0958 0.048 Uiso 1 1 calc R U . . .
C18 C 0.3244(10) -0.0652(10) 0.1412(7) 0.041(2) Uani 1 1 d . . . . .
H18 H 0.3845 -0.0910 0.1632 0.049 Uiso 1 1 calc R U . . .
C19 C 0.2021(10) -0.1274(10) 0.1407(7) 0.043(2) Uani 1 1 d . . . . .
H19 H 0.1642 -0.2024 0.1617 0.052 Uiso 1 1 calc R U . . .
C20 C 0.1438(10) -0.0579(9) 0.1026(7) 0.040(2) Uani 1 1 d . . . . .
H20 H 0.0598 -0.0790 0.0942 0.048 Uiso 1 1 calc R U . . .
C21 C 0.337(3) 0.020(2) 0.3428(16) 0.049(3) Uani 0.526 1 d D U P A 1
H21 H 0.3784 -0.0261 0.3631 0.058 Uiso 0.526 1 calc R U P A 1
C22 C 0.386(2) 0.1286(19) 0.3189(12) 0.047(3) Uani 0.526 1 d D U P A 1
H22 H 0.4700 0.1719 0.3198 0.057 Uiso 0.526 1 calc R U P A 1
C23 C 0.298(3) 0.1721(17) 0.2917(12) 0.044(3) Uani 0.526 1 d D U P A 1
H23 H 0.3117 0.2470 0.2719 0.053 Uiso 0.526 1 calc R U P A 1
C24 C 0.182(2) 0.078(2) 0.3006(14) 0.046(3) Uani 0.526 1 d D U P A 1
H24 H 0.1044 0.0773 0.2881 0.056 Uiso 0.526 1 calc R U P A 1
C25 C 0.213(3) -0.013(3) 0.3325(16) 0.048(3) Uani 0.526 1 d D U P A 1
H25 H 0.1570 -0.0875 0.3451 0.058 Uiso 0.526 1 calc R U P A 1
C21A C 0.231(3) -0.021(3) 0.3412(17) 0.047(4) Uani 0.474 1 d D U P A 2
H21A H 0.2009 -0.0976 0.3600 0.057 Uiso 0.474 1 calc R U P A 2
C22A C 0.345(3) 0.051(2) 0.3426(17) 0.049(3) Uani 0.474 1 d D U P A 2
H22A H 0.4104 0.0313 0.3631 0.058 Uiso 0.474 1 calc R U P A 2
C23A C 0.358(2) 0.1599(19) 0.3098(15) 0.048(3) Uani 0.474 1 d D U P A 2
H23A H 0.4312 0.2245 0.3044 0.057 Uiso 0.474 1 calc R U P A 2
C24A C 0.236(2) 0.152(2) 0.2858(13) 0.041(3) Uani 0.474 1 d D U P A 2
H24A H 0.2118 0.2099 0.2619 0.049 Uiso 0.474 1 calc R U P A 2
C25A C 0.162(2) 0.0381(19) 0.3070(15) 0.046(3) Uani 0.474 1 d D U P A 2
H25A H 0.0763 0.0061 0.2989 0.055 Uiso 0.474 1 calc R U P A 2
C26 C -0.1516(8) 0.2012(8) 0.1016(6) 0.0255(16) Uani 1 1 d . . . . .
C27 C -0.3392(8) 0.1817(9) 0.0570(6) 0.034(2) Uani 1 1 d . . . . .
H27 H -0.4043 0.1980 0.0302 0.040 Uiso 1 1 calc R U . . .
C28 C -0.3464(8) 0.0890(9) 0.1013(7) 0.0333(19) Uani 1 1 d . . . . .
H28 H -0.4179 0.0266 0.1122 0.040 Uiso 1 1 calc R U . . .
C29 C -0.1715(9) 0.3619(8) 0.0174(6) 0.034(2) Uani 1 1 d . . . . .
H29A H -0.2193 0.3532 -0.0424 0.040 Uiso 1 1 calc R U . . .
H29B H -0.0879 0.3804 0.0093 0.040 Uiso 1 1 calc R U . . .
C30 C -0.1721(8) 0.4633(8) 0.0699(6) 0.0295(18) Uani 1 1 d . . . . .
C31 C -0.0706(9) 0.5536(9) 0.1222(7) 0.035(2) Uani 1 1 d . . . . .
H31 H 0.0074 0.5553 0.1366 0.042 Uiso 1 1 calc R U . . .
C32 C -0.1066(10) 0.6413(9) 0.1490(7) 0.041(2) Uani 1 1 d . . . . .
H32 H -0.0565 0.7113 0.1846 0.049 Uiso 1 1 calc R U . . .
C33 C -0.2289(10) 0.6065(9) 0.1138(7) 0.038(2) Uani 1 1 d . . . . .
H33 H -0.2760 0.6482 0.1218 0.045 Uiso 1 1 calc R U . . .
C34 C -0.2689(8) 0.4973(8) 0.0638(6) 0.0293(18) Uani 1 1 d . . . . .
H34 H -0.3474 0.4543 0.0316 0.035 Uiso 1 1 calc R U . . .
C35 C -0.1422(9) 0.4411(9) 0.3149(6) 0.035(2) Uani 1 1 d . . . . .
H35 H -0.0622 0.4513 0.3356 0.042 Uiso 1 1 calc R U . . .
C36 C -0.1914(11) 0.5220(10) 0.3288(7) 0.040(2) Uani 1 1 d . . . . .
H36 H -0.1488 0.5965 0.3604 0.048 Uiso 1 1 calc R U . . .
C37 C -0.3121(10) 0.4757(10) 0.2892(7) 0.043(2) Uani 1 1 d . . . . .
H37 H -0.3650 0.5129 0.2890 0.051 Uiso 1 1 calc R U . . .
C38 C -0.3420(10) 0.3612(10) 0.2486(7) 0.042(2) Uani 1 1 d . . . . .
H38 H -0.4183 0.3090 0.2175 0.050 Uiso 1 1 calc R U . . .
C39 C -0.2357(10) 0.3407(9) 0.2638(7) 0.039(2) Uani 1 1 d . . . . .
H39 H -0.2283 0.2729 0.2437 0.046 Uiso 1 1 calc R U . . .
C40 C -0.2002(9) 0.0220(8) 0.1875(6) 0.0324(19) Uani 1 1 d . . . . .
H40A H -0.1169 0.0324 0.1851 0.039 Uiso 1 1 calc R U . . .
H40B H -0.2549 -0.0599 0.1669 0.039 Uiso 1 1 calc R U . . .
C41 C -0.2117(9) 0.0468(8) 0.2817(6) 0.0311(19) Uani 1 1 d . . . . .
C42 C -0.3191(10) 0.0128(9) 0.3162(7) 0.038(2) Uani 1 1 d . . . . .
H42 H -0.3979 -0.0310 0.2847 0.046 Uiso 1 1 calc R U . . .
C43 C -0.2884(12) 0.0558(10) 0.4061(7) 0.044(3) Uani 1 1 d . . . . .
H43 H -0.3445 0.0456 0.4453 0.053 Uiso 1 1 calc R U . . .
C44 C -0.1669(12) 0.1141(9) 0.4291(7) 0.043(3) Uani 1 1 d . . . . .
H44 H -0.1247 0.1500 0.4863 0.051 Uiso 1 1 calc R U . . .
C45 C -0.1149(10) 0.1115(8) 0.3524(7) 0.038(2) Uani 1 1 d . . . . .
H45 H -0.0317 0.1461 0.3486 0.046 Uiso 1 1 calc R U . . .
C46 C -0.3107(12) -0.2288(10) 0.3692(9) 0.051(3) Uani 1 1 d . . . . .
H46 H -0.3911 -0.2667 0.3391 0.061 Uiso 1 1 calc R U . . .
C47 C -0.2067(13) -0.2004(10) 0.3311(8) 0.050(3) Uani 1 1 d . . . . .
H47 H -0.2039 -0.2162 0.2705 0.060 Uiso 1 1 calc R U . . .
C48 C -0.1056(11) -0.1435(10) 0.3999(9) 0.047(3) Uani 1 1 d . . . . .
H48 H -0.0235 -0.1146 0.3931 0.057 Uiso 1 1 calc R U . . .
C49 C -0.1490(12) -0.1378(10) 0.4789(8) 0.048(3) Uani 1 1 d . . . . .
H49 H -0.1013 -0.1039 0.5351 0.058 Uiso 1 1 calc R U . . .
C50 C -0.2739(12) -0.1905(11) 0.4611(9) 0.051(3) Uani 1 1 d . . . . .
H50 H -0.3259 -0.1993 0.5033 0.062 Uiso 1 1 calc R U . . .
N1 N 0.2945(7) 0.4142(7) 0.1477(5) 0.0301(16) Uani 1 1 d . . . . .
N2 N 0.2642(7) 0.2551(7) 0.0732(5) 0.0289(15) Uani 1 1 d . . . . .
N3 N -0.2195(7) 0.2487(7) 0.0578(5) 0.0264(15) Uani 1 1 d . . . . .
N4 N -0.2300(6) 0.1008(6) 0.1283(5) 0.0262(14) Uani 1 1 d . . . . .
Fe1 Fe 0.25910(14) 0.57194(12) 0.39441(9) 0.0332(3) Uani 1 1 d . . . . .
Fe2 Fe 0.26275(12) 0.02661(12) 0.21357(9) 0.0308(3) Uani 1 1 d . . . . .
Fe3 Fe -0.20658(11) 0.48714(11) 0.19523(8) 0.0266(3) Uani 1 1 d . . . . .
Fe4 Fe -0.21170(13) -0.05486(11) 0.38318(9) 0.0307(3) Uani 1 1 d . . . . .
Au1 Au 0.02842(3) 0.25480(3) 0.11097(2) 0.02772(12) Uani 1 1 d . . . . .
I1 I 0.52602(7) 0.74858(7) 0.12784(6) 0.0526(2) Uani 1 1 d . . . . .

loop_
_atom_site_aniso_label
_atom_site_aniso_U_11
_atom_site_aniso_U_22
_atom_site_aniso_U_33
_atom_site_aniso_U_23
_atom_site_aniso_U_13
_atom_site_aniso_U_12
C1 0.036(5) 0.048(5) 0.028(4) 0.008(4) 0.010(4) 0.031(4)
C2 0.034(5) 0.053(6) 0.034(5) 0.011(4) 0.011(4) 0.029(4)
C3 0.035(5) 0.053(6) 0.034(5) 0.008(4) 0.008(4) 0.027(5)
C4 0.049(6) 0.045(5) 0.030(5) 0.008(4) 0.009(4) 0.033(5)
C5 0.039(5) 0.037(5) 0.032(5) 0.004(4) 0.011(4) 0.025(4)
C6 0.059(7) 0.052(6) 0.041(6) 0.006(5) 0.002(5) 0.042(6)
C7 0.083(9) 0.051(6) 0.039(6) 0.009(5) 0.004(6) 0.048(7)
C8 0.102(11) 0.034(5) 0.047(7) 0.016(5) 0.037(7) 0.036(6)
C9 0.052(6) 0.035(5) 0.040(6) 0.001(4) 0.024(5) 0.021(4)
C10 0.086(9) 0.035(5) 0.045(6) 0.013(5) 0.023(6) 0.036(6)
C11 0.052(7) 0.037(6) 0.064(8) 0.000(5) 0.010(6) 0.019(5)
C12 0.082(9) 0.039(6) 0.042(6) -0.002(5) 0.011(6) 0.030(6)
C13 0.064(8) 0.044(6) 0.058(7) 0.003(5) 0.025(6) 0.032(6)
C14 0.056(7) 0.040(6) 0.061(7) 0.005(5) 0.004(6) 0.031(5)
C15 0.038(5) 0.052(6) 0.024(4) 0.001(4) 0.006(4) 0.027(4)
C16 0.031(4) 0.046(5) 0.026(4) 0.000(4) 0.011(3) 0.021(4)
C17 0.034(5) 0.050(6) 0.053(6) 0.018(5) 0.020(4) 0.030(5)
C18 0.051(6) 0.049(6) 0.039(6) 0.010(4) 0.019(5) 0.034(5)
C19 0.051(6) 0.039(5) 0.042(6) 0.002(4) 0.013(5) 0.020(5)
C20 0.039(5) 0.042(5) 0.036(5) -0.006(4) 0.005(4) 0.013(4)
C21 0.079(6) 0.049(6) 0.030(5) 0.011(5) 0.007(5) 0.039(6)
C22 0.077(7) 0.049(7) 0.029(5) 0.006(5) 0.006(5) 0.040(6)
C23 0.080(7) 0.044(5) 0.028(5) 0.007(4) 0.008(5) 0.045(6)
C24 0.079(7) 0.049(6) 0.031(5) 0.006(5) 0.015(5) 0.045(6)
C25 0.079(7) 0.051(6) 0.031(5) 0.011(5) 0.015(5) 0.042(6)
C21A 0.079(7) 0.051(6) 0.030(5) 0.011(5) 0.013(5) 0.043(6)
C22A 0.079(6) 0.050(6) 0.030(5) 0.008(5) 0.007(5) 0.041(6)
C23A 0.079(7) 0.048(6) 0.029(5) 0.004(5) 0.012(5) 0.039(6)
C24A 0.077(7) 0.043(6) 0.024(5) 0.008(5) 0.015(6) 0.044(6)
C25A 0.079(7) 0.048(6) 0.030(5) 0.011(5) 0.017(5) 0.041(6)
C26 0.029(4) 0.034(4) 0.021(4) 0.005(3) 0.007(3) 0.020(4)
C27 0.031(5) 0.045(5) 0.034(5) 0.014(4) 0.009(4) 0.024(4)
C28 0.027(4) 0.043(5) 0.036(5) 0.011(4) 0.011(4) 0.019(4)
C29 0.042(5) 0.040(5) 0.031(5) 0.017(4) 0.017(4) 0.025(4)
C30 0.036(5) 0.034(4) 0.025(4) 0.014(3) 0.013(3) 0.018(4)
C31 0.029(4) 0.044(5) 0.040(5) 0.013(4) 0.019(4) 0.018(4)
C32 0.044(6) 0.035(5) 0.041(6) 0.009(4) 0.017(4) 0.010(4)
C33 0.049(6) 0.039(5) 0.040(5) 0.016(4) 0.019(4) 0.030(5)
C34 0.031(4) 0.042(5) 0.024(4) 0.009(3) 0.009(3) 0.022(4)
C35 0.039(5) 0.048(5) 0.025(4) 0.009(4) 0.003(4) 0.026(4)
C36 0.059(6) 0.046(6) 0.026(5) 0.005(4) 0.012(4) 0.031(5)
C37 0.052(6) 0.062(7) 0.035(5) 0.012(5) 0.018(5) 0.041(6)
C38 0.037(5) 0.059(6) 0.032(5) 0.015(5) 0.012(4) 0.020(5)
C39 0.064(7) 0.038(5) 0.029(5) 0.014(4) 0.020(4) 0.033(5)
C40 0.045(5) 0.036(5) 0.030(5) 0.013(4) 0.011(4) 0.029(4)
C41 0.043(5) 0.032(4) 0.030(5) 0.010(3) 0.008(4) 0.026(4)
C42 0.050(6) 0.046(5) 0.037(5) 0.015(4) 0.013(4) 0.036(5)
C43 0.080(8) 0.054(6) 0.028(5) 0.012(4) 0.021(5) 0.053(6)
C44 0.077(8) 0.039(5) 0.027(5) 0.002(4) 0.007(5) 0.040(6)
C45 0.055(6) 0.029(4) 0.037(5) 0.010(4) 0.004(4) 0.024(4)
C46 0.057(7) 0.035(5) 0.064(8) 0.017(5) 0.011(6) 0.022(5)
C47 0.091(9) 0.040(6) 0.038(6) 0.008(4) 0.015(6) 0.044(6)
C48 0.050(6) 0.042(6) 0.069(8) 0.023(5) 0.023(6) 0.035(5)
C49 0.072(8) 0.046(6) 0.041(6) 0.017(5) 0.007(5) 0.041(6)
C50 0.065(8) 0.052(6) 0.055(7) 0.031(6) 0.032(6) 0.035(6)
N1 0.031(4) 0.044(4) 0.028(4) 0.011(3) 0.013(3) 0.025(3)
N2 0.028(4) 0.047(4) 0.023(4) 0.004(3) 0.008(3) 0.025(3)
N3 0.030(4) 0.037(4) 0.024(4) 0.012(3) 0.013(3) 0.024(3)
N4 0.027(3) 0.031(4) 0.029(4) 0.010(3) 0.012(3) 0.018(3)
Fe1 0.0504(8) 0.0304(6) 0.0280(7) 0.0060(5) 0.0111(6) 0.0245(6)
Fe2 0.0340(7) 0.0378(7) 0.0263(6) 0.0047(5) 0.0097(5) 0.0191(6)
Fe3 0.0296(6) 0.0339(6) 0.0247(6) 0.0096(5) 0.0099(5) 0.0196(5)
Fe4 0.0450(8) 0.0319(6) 0.0267(6) 0.0096(5) 0.0104(5) 0.0258(6)
Au1 0.02946(19) 0.0402(2) 0.02447(19) 0.00807(13) 0.00996(12) 0.02352(15)
I1 0.0507(4) 0.0486(4) 0.0601(5) 0.0054(3) 0.0084(4) 0.0225(4)

loop_
_atom_type_symbol
_atom_type_description
_atom_type_scat_dispersion_real
_atom_type_scat_dispersion_imag
_atom_type_scat_source
C C 0.0033 0.0016 'International Tables Vol C Tables 4.2.6.8 and 6.1.1.4'
H H 0.0000 0.0000 'International Tables Vol C Tables 4.2.6.8 and 6.1.1.4'
N N 0.0061 0.0033 'International Tables Vol C Tables 4.2.6.8 and 6.1.1.4'
Fe Fe 0.3463 0.8444 'International Tables Vol C Tables 4.2.6.8 and 6.1.1.4'
Au Au -2.0133 8.8022 'International Tables Vol C Tables 4.2.6.8 and 6.1.1.4'
I I -0.4742 1.8119 'International Tables Vol C Tables 4.2.6.8 and 6.1.1.4'

loop_
_geom_angle_atom_site_label_1
_geom_angle_atom_site_label_2
_geom_angle_atom_site_label_3
_geom_angle
N2 C1 N1 105.2(8)
N2 C1 Au1 128.5(7)
N1 C1 Au1 126.0(6)
C3 C2 N2 107.7(8)
C3 C2 H2 126.2
N2 C2 H2 126.2
C2 C3 N1 106.9(9)
C2 C3 H3 126.5
N1 C3 H3 126.5
N1 C4 C5 112.1(8)
N1 C4 H4A 109.2
C5 C4 H4A 109.2
N1 C4 H4B 109.2
C5 C4 H4B 109.2
H4A C4 H4B 107.9
C6 C5 C9 106.4(10)
C6 C5 C4 127.0(10)
C9 C5 C4 126.6(9)
C6 C5 Fe1 69.8(6)
C9 C5 Fe1 70.0(5)
C4 C5 Fe1 125.5(7)
C7 C6 C5 108.3(11)
C7 C6 Fe1 69.6(6)
C5 C6 Fe1 68.8(6)
C7 C6 H6 125.8
C5 C6 H6 125.8
Fe1 C6 H6 127.3
C8 C7 C6 108.3(10)
C8 C7 Fe1 70.3(6)
C6 C7 Fe1 70.0(6)
C8 C7 H7 125.9
C6 C7 H7 125.9
Fe1 C7 H7 125.5
C7 C8 C9 109.1(11)
C7 C8 Fe1 69.6(7)
C9 C8 Fe1 70.0(6)
C7 C8 H8 125.5
C9 C8 H8 125.5
Fe1 C8 H8 126.6
C8 C9 C5 107.8(11)
C8 C9 Fe1 69.9(6)
C5 C9 Fe1 68.6(6)
C8 C9 H9 126.1
C5 C9 H9 126.1
Fe1 C9 H9 127.0
C14 C10 C11 108.3(11)
C14 C10 Fe1 70.4(6)
C11 C10 Fe1 69.8(6)
C14 C10 H10 125.8
C11 C10 H10 125.8
Fe1 C10 H10 125.5
C10 C11 C12 106.5(11)
C10 C11 Fe1 69.3(6)
C12 C11 Fe1 68.9(7)
C10 C11 H11 126.7
C12 C11 H11 126.7
Fe1 C11 H11 126.6
C13 C12 C11 108.5(11)
C13 C12 Fe1 70.5(7)
C11 C12 Fe1 69.7(7)
C13 C12 H12 125.7
C11 C12 H12 125.7
Fe1 C12 H12 125.6
C12 C13 C14 108.1(11)
C12 C13 Fe1 69.4(7)
C14 C13 Fe1 70.0(6)
C12 C13 H13 125.9
C14 C13 H13 125.9
Fe1 C13 H13 126.3
C10 C14 C13 108.5(11)
C10 C14 Fe1 69.3(6)
C13 C14 Fe1 69.7(6)
C10 C14 H14 125.8
C13 C14 H14 125.8
Fe1 C14 H14 126.8
N2 C15 C16 115.7(8)
N2 C15 H15A 108.4
C16 C15 H15A 108.4
N2 C15 H15B 108.4
C16 C15 H15B 108.4
H15A C15 H15B 107.4
C20 C16 C17 107.8(9)
C20 C16 C15 126.0(9)
C17 C16 C15 125.9(9)
C20 C16 Fe2 68.9(6)
C17 C16 Fe2 69.7(6)
C15 C16 Fe2 131.8(7)
C18 C17 C16 106.2(9)
C18 C17 Fe2 68.1(6)
C16 C17 Fe2 69.3(5)
C18 C17 H17 126.9
C16 C17 H17 126.9
Fe2 C17 H17 127.2
C19 C18 C17 109.7(9)
C19 C18 Fe2 69.9(6)
C17 C18 Fe2 71.0(6)
C19 C18 H18 125.1
C17 C18 H18 125.1
Fe2 C18 H18 125.5
C18 C19 C20 107.3(10)
C18 C19 Fe2 69.9(6)
C20 C19 Fe2 69.6(6)
C18 C19 H19 126.3
C20 C19 H19 126.3
Fe2 C19 H19 125.8
C16 C20 C19 108.9(10)
C16 C20 Fe2 71.1(6)
C19 C20 Fe2 69.2(6)
C16 C20 H20 125.5
C19 C20 H20 125.5
Fe2 C20 H20 125.8
C22 C21 C25 107(3)
C22 C21 Fe2 70.5(12)
C25 C21 Fe2 67.4(14)
C22 C21 H21 126.3
C25 C21 H21 126.3
Fe2 C21 H21 127.4
C21 C22 C23 112(2)
C21 C22 Fe2 71.8(13)
C23 C22 Fe2 68.9(10)
C21 C22 H22 124.2
C23 C22 H22 124.2
Fe2 C22 H22 126.8
C22 C23 C24 106.0(18)
C22 C23 Fe2 70.2(10)
C24 C23 Fe2 68.2(10)
C22 C23 H23 127.0
C24 C23 H23 127.0
Fe2 C23 H23 126.1
C25 C24 C23 104(2)
C25 C24 Fe2 68.5(12)
C23 C24 Fe2 69.2(10)
C25 C24 H24 128.2
C23 C24 H24 128.2
Fe2 C24 H24 125.6
C21 C25 C24 111(3)
C21 C25 Fe2 72.5(14)
C24 C25 Fe2 69.9(12)
C21 C25 H25 124.3
C24 C25 H25 124.3
Fe2 C25 H25 124.8
C22A C21A C25A 107(3)
C22A C21A Fe2 69.3(15)
C25A C21A Fe2 69.7(13)
C22A C21A H21A 126.3
C25A C21A H21A 126.3
Fe2 C21A H21A 126.3
C21A C22A C23A 112(3)
C21A C22A Fe2 73.2(15)
C23A C22A Fe2 69.9(11)
C21A C22A H22A 124.1
C23A C22A H22A 124.1
Fe2 C22A H22A 124.4
C22A C23A C24A 105.9(18)
C22A C23A Fe2 69.2(11)
C24A C23A Fe2 70.6(11)
C22A C23A H23A 127.1
C24A C23A H23A 127.1
Fe2 C23A H23A 124.8
C25A C24A C23A 104(2)
C25A C24A Fe2 69.3(12)
C23A C24A Fe2 67.8(10)
C25A C24A H24A 128.1
C23A C24A H24A 128.2
Fe2 C24A H24A 126.4
C21A C25A C24A 111(3)
C21A C25A Fe2 71.0(14)
C24A C25A Fe2 70.6(12)
C21A C25A H25A 124.4
C24A C25A H25A 124.4
Fe2 C25A H25A 125.6
N3 C26 N4 105.1(7)
N3 C26 Au1 127.5(6)
N4 C26 Au1 126.8(6)
C28 C27 N3 106.5(8)
C28 C27 H27 126.7
N3 C27 H27 126.7
C27 C28 N4 107.1(8)
C27 C28 H28 126.5
N4 C28 H28 126.5
N3 C29 C30 115.2(7)
N3 C29 H29A 108.5
C30 C29 H29A 108.5
N3 C29 H29B 108.5
C30 C29 H29B 108.5
H29A C29 H29B 107.5
C34 C30 C31 107.2(8)
C34 C30 C29 125.8(9)
C31 C30 C29 126.1(8)
C34 C30 Fe3 70.0(5)
C31 C30 Fe3 69.1(5)
C29 C30 Fe3 134.2(6)
C30 C31 C32 107.9(9)
C30 C31 Fe3 70.3(5)
C32 C31 Fe3 68.9(5)
C30 C31 H31 126.0
C32 C31 H31 126.0
Fe3 C31 H31 126.3
C33 C32 C31 108.6(9)
C33 C32 Fe3 70.3(6)
C31 C32 Fe3 70.1(6)
C33 C32 H32 125.7
C31 C32 H32 125.7
Fe3 C32 H32 125.6
C32 C33 C34 107.3(9)
C32 C33 Fe3 69.2(6)
C34 C33 Fe3 70.5(5)
C32 C33 H33 126.3
C34 C33 H33 126.3
Fe3 C33 H33 125.5
C30 C34 C33 108.9(8)
C30 C34 Fe3 69.7(5)
C33 C34 Fe3 68.8(5)
C30 C34 H34 125.6
C33 C34 H34 125.6
Fe3 C34 H34 127.5
C36 C35 C39 107.4(9)
C36 C35 Fe3 68.9(5)
C39 C35 Fe3 69.2(5)
C36 C35 H35 126.3
C39 C35 H35 126.3
Fe3 C35 H35 127.1
C37 C36 C35 109.7(10)
C37 C36 Fe3 69.9(6)
C35 C36 Fe3 70.8(5)
C37 C36 H36 125.1
C35 C36 H36 125.1
Fe3 C36 H36 125.7
C36 C37 C38 107.7(9)
C36 C37 Fe3 70.0(6)
C38 C37 Fe3 69.9(6)
C36 C37 H37 126.2
C38 C37 H37 126.2
Fe3 C37 H37 125.5
C39 C38 C37 107.5(9)
C39 C38 Fe3 69.8(6)
C37 C38 Fe3 68.9(6)
C39 C38 H38 126.3
C37 C38 H38 126.3
Fe3 C38 H38 126.7
C38 C39 C35 107.7(9)
C38 C39 Fe3 69.6(6)
C35 C39 Fe3 70.0(5)
C38 C39 H39 126.1
C35 C39 H39 126.1
Fe3 C39 H39 125.9
N4 C40 C41 110.5(7)
N4 C40 H40A 109.6
C41 C40 H40A 109.6
N4 C40 H40B 109.6
C41 C40 H40B 109.6
H40A C40 H40B 108.1
C42 C41 C45 107.4(9)
C42 C41 C40 126.2(9)
C45 C41 C40 126.3(9)
C42 C41 Fe4 70.0(5)
C45 C41 Fe4 70.2(5)
C40 C41 Fe4 126.0(6)
C41 C42 C43 107.2(10)
C41 C42 Fe4 69.5(5)
C43 C42 Fe4 70.2(6)
C41 C42 H42 126.4
C43 C42 H42 126.4
Fe4 C42 H42 125.5
C44 C43 C42 110.5(10)
C44 C43 Fe4 71.3(6)
C42 C43 Fe4 69.3(5)
C44 C43 H43 124.8
C42 C43 H43 124.8
Fe4 C43 H43 126.3
C43 C44 C45 107.8(9)
C43 C44 Fe4 69.8(6)
C45 C44 Fe4 69.3(5)
C43 C44 H44 126.1
C45 C44 H44 126.1
Fe4 C44 H44 126.4
C44 C45 C41 107.1(10)
C44 C45 Fe4 70.2(6)
C41 C45 Fe4 68.4(5)
C44 C45 H45 126.4
C41 C45 H45 126.4
Fe4 C45 H45 126.5
C47 C46 C50 107.6(11)
C47 C46 Fe4 69.9(7)
C50 C46 Fe4 70.3(7)
C47 C46 H46 126.2
C50 C46 H46 126.2
Fe4 C46 H46 125.2
C46 C47 C48 107.6(11)
C46 C47 Fe4 69.5(7)
C48 C47 Fe4 70.1(6)
C46 C47 H47 126.2
C48 C47 H47 126.2
Fe4 C47 H47 125.8
C49 C48 C47 107.9(11)
C49 C48 Fe4 70.3(6)
C47 C48 Fe4 68.7(6)
C49 C48 H48 126.0
C47 C48 H48 126.0
Fe4 C48 H48 126.5
C50 C49 C48 108.3(11)
C50 C49 Fe4 69.6(6)
C48 C49 Fe4 69.6(6)
C50 C49 H49 125.9
C48 C49 H49 125.9
Fe4 C49 H49 126.4
C49 C50 C46 108.6(11)
C49 C50 Fe4 70.6(6)
C46 C50 Fe4 68.7(6)
C49 C50 H50 125.7
C46 C50 H50 125.7
Fe4 C50 H50 126.6
C1 N1 C3 110.1(8)
C1 N1 C4 125.2(8)
C3 N1 C4 124.6(9)
C1 N2 C2 110.1(8)
C1 N2 C15 124.0(8)
C2 N2 C15 125.9(8)
C26 N3 C27 111.6(7)
C26 N3 C29 124.3(8)
C27 N3 C29 124.1(7)
C26 N4 C28 109.7(7)
C26 N4 C40 126.6(8)
C28 N4 C40 123.2(8)
C5 Fe1 C7 69.1(4)
C5 Fe1 C12 167.1(5)
C7 Fe1 C12 108.2(5)
C5 Fe1 C10 107.3(4)
C7 Fe1 C10 151.3(6)
C12 Fe1 C10 68.7(5)
C5 Fe1 C6 41.3(4)
C7 Fe1 C6 40.4(5)
C12 Fe1 C6 128.7(5)
C10 Fe1 C6 118.0(5)
C5 Fe1 C8 68.7(4)
C7 Fe1 C8 40.2(6)
C12 Fe1 C8 117.9(5)
C10 Fe1 C8 167.1(6)
C6 Fe1 C8 67.7(5)
C5 Fe1 C9 41.4(4)
C7 Fe1 C9 68.1(5)
C12 Fe1 C9 150.5(5)
C10 Fe1 C9 129.0(5)
C6 Fe1 C9 68.6(5)
C8 Fe1 C9 40.2(5)
C5 Fe1 C11 127.7(5)
C7 Fe1 C11 117.5(6)
C12 Fe1 C11 41.3(5)
C10 Fe1 C11 40.9(5)
C6 Fe1 C11 107.6(5)
C8 Fe1 C11 151.1(6)
C9 Fe1 C11 167.1(5)
C5 Fe1 C13 151.1(5)
C7 Fe1 C13 128.8(5)
C12 Fe1 C13 40.1(5)
C10 Fe1 C13 68.2(5)
C6 Fe1 C13 166.5(5)
C8 Fe1 C13 109.0(5)
C9 Fe1 C13 118.0(5)
C11 Fe1 C13 68.6(5)
C5 Fe1 C14 117.7(5)
C7 Fe1 C14 167.0(6)
C12 Fe1 C14 67.8(5)
C10 Fe1 C14 40.3(5)
C6 Fe1 C14 151.7(5)
C8 Fe1 C14 129.6(6)
C9 Fe1 C14 108.9(5)
C11 Fe1 C14 68.2(5)
C13 Fe1 C14 40.3(5)
C25 Fe2 C24 41.6(8)
C25 Fe2 C18 124.6(9)
C24 Fe2 C18 164.7(8)
C25 Fe2 C19 105.6(9)
C24 Fe2 C19 128.8(8)
C18 Fe2 C19 40.2(5)
C25 Fe2 C20 118.7(9)
C24 Fe2 C20 110.6(7)
C18 Fe2 C20 68.1(5)
C19 Fe2 C20 41.3(4)
C25 Fe2 C23 68.7(9)
C24 Fe2 C23 42.5(8)
C18 Fe2 C23 148.5(9)
C19 Fe2 C23 171.2(8)
C20 Fe2 C23 134.8(8)
C18 Fe2 C22A 109.5(8)
C19 Fe2 C22A 122.4(8)
C20 Fe2 C22A 157.7(9)
C18 Fe2 C23A 128.3(9)
C19 Fe2 C23A 161.5(9)
C20 Fe2 C23A 157.3(9)
C22A Fe2 C23A 40.9(8)
C25 Fe2 C22 65.7(10)
C24 Fe2 C22 69.3(8)
C18 Fe2 C22 113.7(7)
C19 Fe2 C22 143.8(7)
C20 Fe2 C22 173.7(7)
C23 Fe2 C22 40.9(7)
C25 Fe2 C16 153.6(8)
C24 Fe2 C16 121.1(7)
C18 Fe2 C16 68.5(4)
C19 Fe2 C16 68.7(4)
C20 Fe2 C16 40.1(4)
C23 Fe2 C16 113.3(6)
C22A Fe2 C16 161.7(9)
C23A Fe2 C16 125.1(7)
C22 Fe2 C16 134.2(7)
C25 Fe2 C17 163.0(8)
C24 Fe2 C17 154.0(7)
C18 Fe2 C17 41.0(4)
C19 Fe2 C17 68.7(5)
C20 Fe2 C17 68.3(4)
C23 Fe2 C17 118.7(7)
C22A Fe2 C17 125.5(9)
C23A Fe2 C17 112.3(7)
C22 Fe2 C17 108.8(7)
C16 Fe2 C17 41.0(4)
C18 Fe2 C25A 151.5(7)
C19 Fe2 C25A 117.0(7)
C20 Fe2 C25A 106.1(8)
C22A Fe2 C25A 64.7(11)
C23A Fe2 C25A 67.2(9)
C16 Fe2 C25A 126.0(8)
C17 Fe2 C25A 165.0(7)
C32 Fe3 C33 40.5(4)
C32 Fe3 C37 122.2(5)
C33 Fe3 C37 104.4(4)
C32 Fe3 C36 105.4(5)
C33 Fe3 C36 116.9(4)
C37 Fe3 C36 40.0(5)
C32 Fe3 C31 41.1(4)
C33 Fe3 C31 68.7(4)
C37 Fe3 C31 160.6(5)
C36 Fe3 C31 125.5(5)
C32 Fe3 C38 160.6(5)
C33 Fe3 C38 124.6(4)
C37 Fe3 C38 41.3(5)
C36 Fe3 C38 68.1(5)
C31 Fe3 C38 157.2(4)
C32 Fe3 C39 155.8(5)
C33 Fe3 C39 163.5(5)
C37 Fe3 C39 68.8(4)
C36 Fe3 C39 68.2(4)
C31 Fe3 C39 122.5(4)
C38 Fe3 C39 40.7(4)
C32 Fe3 C30 68.7(4)
C33 Fe3 C30 68.8(4)
C37 Fe3 C30 155.6(4)
C36 Fe3 C30 164.2(4)
C31 Fe3 C30 40.6(4)
C38 Fe3 C30 122.2(4)
C39 Fe3 C30 110.8(4)
C32 Fe3 C34 67.9(4)
C33 Fe3 C34 40.6(4)
C37 Fe3 C34 119.5(4)
C36 Fe3 C34 152.7(4)
C31 Fe3 C34 67.8(4)
C38 Fe3 C34 109.0(4)
C39 Fe3 C34 128.5(4)
C30 Fe3 C34 40.3(3)
C32 Fe3 C35 119.4(4)
C33 Fe3 C35 152.3(4)
C37 Fe3 C35 68.1(4)
C36 Fe3 C35 40.3(4)
C31 Fe3 C35 109.1(4)
C38 Fe3 C35 68.3(4)
C39 Fe3 C35 40.7(4)
C30 Fe3 C35 128.7(4)
C34 Fe3 C35 166.2(4)
C46 Fe4 C41 121.8(5)
C46 Fe4 C47 40.6(5)
C41 Fe4 C47 106.6(4)
C46 Fe4 C42 104.8(5)
C41 Fe4 C42 40.6(4)
C47 Fe4 C42 119.7(5)
C46 Fe4 C50 41.0(5)
C41 Fe4 C50 158.9(5)
C47 Fe4 C50 68.2(5)
C42 Fe4 C50 122.7(5)
C46 Fe4 C43 120.5(5)
C41 Fe4 C43 67.7(4)
C47 Fe4 C43 155.5(6)
C42 Fe4 C43 40.5(4)
C50 Fe4 C43 108.0(5)
C46 Fe4 C48 68.6(5)
C41 Fe4 C48 123.1(4)
C47 Fe4 C48 41.2(5)
C42 Fe4 C48 157.2(5)
C50 Fe4 C48 67.4(5)
C43 Fe4 C48 161.6(5)
C46 Fe4 C45 160.7(5)
C41 Fe4 C45 41.5(4)
C47 Fe4 C45 125.7(5)
C42 Fe4 C45 68.5(4)
C50 Fe4 C45 157.8(5)
C43 Fe4 C45 66.8(5)
C48 Fe4 C45 110.3(5)
C46 Fe4 C49 68.4(5)
C41 Fe4 C49 159.3(5)
C47 Fe4 C49 68.4(5)
C42 Fe4 C49 159.7(5)
C50 Fe4 C49 39.8(5)
C43 Fe4 C49 125.2(4)
C48 Fe4 C49 40.0(5)
C45 Fe4 C49 124.0(5)
C46 Fe4 C44 155.4(5)
C41 Fe4 C44 68.7(4)
C47 Fe4 C44 163.5(5)
C42 Fe4 C44 67.8(5)
C50 Fe4 C44 121.9(5)
C43 Fe4 C44 38.9(5)
C48 Fe4 C44 127.1(5)
C45 Fe4 C44 40.5(4)
C49 Fe4 C44 110.1(5)
C1 Au1 C26 176.5(3)

loop_
_geom_bond_atom_site_label_1
_geom_bond_atom_site_label_2
_geom_bond_distance
C1 N2 1.354(11)
C1 N1 1.366(13)
C1 Au1 2.021(9)
C2 C3 1.340(15)
C2 N2 1.381(12)
C2 H2 0.9500
C3 N1 1.381(12)
C3 H3 0.9500
C4 N1 1.458(12)
C4 C5 1.496(13)
C4 H4A 0.9900
C4 H4B 0.9900
C5 C6 1.432(15)
C5 C9 1.435(14)
C5 Fe1 2.021(9)
C6 C7 1.403(17)
C6 Fe1 2.035(11)
C6 H6 0.9500
C7 C8 1.40(2)
C7 Fe1 2.030(10)
C7 H7 0.9500
C8 C9 1.401(17)
C8 Fe1 2.039(11)
C8 H8 0.9500
C9 Fe1 2.040(10)
C9 H9 0.9500
C10 C14 1.407(19)
C10 C11 1.424(18)
C10 Fe1 2.034(10)
C10 H10 0.9500
C11 C12 1.437(18)
C11 Fe1 2.041(12)
C11 H11 0.9500
C12 C13 1.398(19)
C12 Fe1 2.031(11)
C12 H12 0.9500
C13 C14 1.412(18)
C13 Fe1 2.046(11)
C13 H13 0.9500
C14 Fe1 2.049(11)
C14 H14 0.9500
C15 N2 1.436(13)
C15 C16 1.515(14)
C15 H15A 0.9900
C15 H15B 0.9900
C16 C20 1.399(14)
C16 C17 1.442(13)
C16 Fe2 2.056(9)
C17 C18 1.428(14)
C17 Fe2 2.060(10)
C17 H17 0.9500
C18 C19 1.388(16)
C18 Fe2 2.022(10)
C18 H18 0.9500
C19 C20 1.427(16)
C19 Fe2 2.022(11)
C19 H19 0.9500
C20 Fe2 2.027(10)
C20 H20 0.9500
C21 C22 1.33(3)
C21 C25 1.40(3)
C21 Fe2 2.07(2)
C21 H21 0.9500
C22 C23 1.43(3)
C22 Fe2 2.049(19)
C22 H22 0.9500
C23 C24 1.47(3)
C23 Fe2 2.031(19)
C23 H23 0.9500
C24 C25 1.42(3)
C24 Fe2 2.02(2)
C24 H24 0.9500
C25 Fe2 2.00(3)
C25 H25 0.9500
C21A C22A 1.33(3)
C21A C25A 1.40(3)
C21A Fe2 2.08(3)
C21A H21A 0.9500
C22A C23A 1.42(3)
C22A Fe2 2.04(3)
C22A H22A 0.9500
C23A C24A 1.47(3)
C23A Fe2 2.05(2)
C23A H23A 0.9500
C24A C25A 1.42(3)
C24A Fe2 2.085(19)
C24A H24A 0.9500
C25A Fe2 2.07(2)
C25A H25A 0.9500
C26 N3 1.331(10)
C26 N4 1.351(11)
C26 Au1 2.028(8)
C27 C28 1.334(13)
C27 N3 1.369(12)
C27 H27 0.9500
C28 N4 1.386(11)
C28 H28 0.9500
C29 N3 1.482(11)
C29 C30 1.507(13)
C29 H29A 0.9900
C29 H29B 0.9900
C30 C34 1.421(12)
C30 C31 1.423(14)
C30 Fe3 2.060(9)
C31 C32 1.428(15)
C31 Fe3 2.043(9)
C31 H31 0.9500
C32 C33 1.409(15)
C32 Fe3 2.027(10)
C32 H32 0.9500
C33 C34 1.426(14)
C33 Fe3 2.041(9)
C33 H33 0.9500
C34 Fe3 2.063(9)
C34 H34 0.9500
C35 C36 1.415(14)
C35 C39 1.436(15)
C35 Fe3 2.068(9)
C35 H35 0.9500
C36 C37 1.397(16)
C36 Fe3 2.042(10)
C36 H36 0.9500
C37 C38 1.443(16)
C37 Fe3 2.041(10)
C37 H37 0.9500
C38 C39 1.430(15)
C38 Fe3 2.055(10)
C38 H38 0.9500
C39 Fe3 2.058(9)
C39 H39 0.9500
C40 N4 1.470(11)
C40 C41 1.505(13)
C40 H40A 0.9900
C40 H40B 0.9900
C41 C42 1.402(14)
C41 C45 1.438(14)
C41 Fe4 2.018(9)
C42 C43 1.406(15)
C42 Fe4 2.025(9)
C42 H42 0.9500
C43 C44 1.363(18)
C43 Fe4 2.038(9)
C43 H43 0.9500
C44 C45 1.419(15)
C44 Fe4 2.056(10)
C44 H44 0.9500
C45 Fe4 2.043(10)
C45 H45 0.9500
C46 C47 1.401(18)
C46 C50 1.421(19)
C46 Fe4 2.016(12)
C46 H46 0.9500
C47 C48 1.430(18)
C47 Fe4 2.022(10)
C47 H47 0.9500
C48 C49 1.399(17)
C48 Fe4 2.040(10)
C48 H48 0.9500
C49 C50 1.391(18)
C49 Fe4 2.049(10)
C49 H49 0.9500
C50 Fe4 2.037(11)
C50 H50 0.9500
